data_7236458
loop_
_publ_author_name
'Yang, Yan'
'Chen, Lian'
'Jiang, Feilong'
'Yu, Muxin'
'Wan, Xiuyan'
'Zhang, Bo'
'Hong, Maochun'

_publ_section_title
;
 A family of doped lanthanide metal--organic frameworks for wide-range
 temperature sensing and tunable white light emission
;
_journal_issue 8
_journal_name_full 'Journal of Materials Chemistry C'
_journal_page_first 1981
_journal_paper_doi 10.1039/C6TC05316E
_journal_volume 5
_journal_year 2017
_chemical_formula_sum 'C10.5 H4.5 N0.5 O5 Tb0.5'
_chemical_formula_weight 297.11
_space_group_crystal_system orthorhombic
_space_group_IT_number 62
_space_group_name_Hall '-P 2ac 2n'
_space_group_name_H-M_alt 'P n m a'
_atom_sites_solution_hydrogens geom
_audit_creation_method SHELXL-2016/4
_audit_update_record
;
2016-09-20 deposited with the CCDC.
2017-02-03 downloaded from the CCDC.
;
_cell_angle_alpha 90
_cell_angle_beta 90
_cell_angle_gamma 90
_cell_formula_units_Z 8
_cell_length_a 8.5052(2)
_cell_length_b 17.3256(4)
_cell_length_c 12.0864(3)
_cell_measurement_reflns_used 3134
_cell_measurement_temperature 100.0(2)
_cell_measurement_theta_max 72.8430
_cell_measurement_theta_min 4.4430
_cell_volume 1781.02(7)
_computing_structure_refinement 'SHELXL-2016/4 (Sheldrick, 2016)'
_diffrn_ambient_temperature 100.0(2)
_diffrn_detector_area_resol_mean 10.5594
_diffrn_measured_fraction_theta_full 1.000
_diffrn_measured_fraction_theta_max 0.982
_diffrn_measurement_device_type 'SuperNova (Cu) X-ray Source'
_diffrn_measurement_method '\w scans'
_diffrn_radiation_type CuK\a
_diffrn_radiation_wavelength 1.54184
_diffrn_reflns_av_R_equivalents 0.0281
_diffrn_reflns_av_unetI/netI 0.0231
_diffrn_reflns_Laue_measured_fraction_full 1.000
_diffrn_reflns_Laue_measured_fraction_max 0.982
_diffrn_reflns_limit_h_max 10
_diffrn_reflns_limit_h_min -7
_diffrn_reflns_limit_k_max 20
_diffrn_reflns_limit_k_min -21
_diffrn_reflns_limit_l_max 14
_diffrn_reflns_limit_l_min -10
_diffrn_reflns_number 6711
_diffrn_reflns_point_group_measured_fraction_full 1.000
_diffrn_reflns_point_group_measured_fraction_max 0.982
_diffrn_reflns_theta_full 67.684
_diffrn_reflns_theta_max 73.356
_diffrn_reflns_theta_min 4.460
_diffrn_source 'sealed X-ray tube'
_exptl_absorpt_coefficient_mu 20.170
_exptl_absorpt_correction_T_max 1.00000
_exptl_absorpt_correction_T_min 0.44354
_exptl_absorpt_correction_type multi-scan
_exptl_crystal_colour colourless
_exptl_crystal_density_diffrn 2.216
_exptl_crystal_density_method 'not measured'
_exptl_crystal_description block
_exptl_crystal_F_000 1148
_exptl_crystal_size_max 0.2
_exptl_crystal_size_mid 0.2
_exptl_crystal_size_min 0.15
_refine_diff_density_max 1.741
_refine_diff_density_min -1.299
_refine_diff_density_rms 0.139
_refine_ls_extinction_method none
_refine_ls_goodness_of_fit_ref 1.071
_refine_ls_hydrogen_treatment constr
_refine_ls_matrix_type full
_refine_ls_number_parameters 157
_refine_ls_number_reflns 1820
_refine_ls_number_restraints 0
_refine_ls_restrained_S_all 1.071
_refine_ls_R_factor_all 0.0435
_refine_ls_R_factor_gt 0.0382
_refine_ls_shift/su_max 0.004
_refine_ls_shift/su_mean 0.001
_refine_ls_structure_factor_coef Fsqd
_refine_ls_weighting_details 'w=1/[\s^2^(Fo^2^)+(0.0458P)^2^+12.2841P] where P=(Fo^2^+2Fc^2^)/3'
_refine_ls_weighting_scheme calc
_refine_ls_wR_factor_gt 0.0973
_refine_ls_wR_factor_ref 0.1014
_reflns_Friedel_coverage 0.000
_reflns_number_gt 1585
_reflns_number_total 1820
_reflns_threshold_expression 'I > 2\s(I)'
_cod_data_source_file c6tc05316e2.cif
_cod_data_source_block TbL
_cod_original_formula_sum 'C10.50 H4.50 N0.50 O5 Tb0.50'
_cod_database_code 7236458
_shelx_shelxl_version_number 2016/4
_shelx_space_group_comment
;
The symmetry employed for this shelxl refinement is uniquely defined
by the following loop, which should always be used as a source of
symmetry information in preference to the above space-group names.
They are only intended as comments.
;

loop_
_space_group_symop_operation_xyz
'x, y, z'
'-x+1/2, -y, z+1/2'
'x+1/2, -y+1/2, -z+1/2'
'-x, y+1/2, -z'
'-x, -y, -z'
'x-1/2, y, -z-1/2'
'-x-1/2, y-1/2, z-1/2'
'x, -y-1/2, z'

loop_
_atom_site_label
_atom_site_type_symbol
_atom_site_fract_x
_atom_site_fract_y
_atom_site_fract_z
_atom_site_U_iso_or_equiv
_atom_site_adp_type
_atom_site_occupancy
_atom_site_site_symmetry_order
_atom_site_calc_flag
_atom_site_refinement_flags_posn
_atom_site_refinement_flags_adp
_atom_site_refinement_flags_occupancy
TB1 Tb 0.50290(5) 0.250000 0.68086(3) 0.01296(15) Uani 1 2 d S T P
C9 C 0.0268(6) 0.3172(3) 0.4034(4) 0.0171(10) Uani 1 1 d . . .
O2 O 0.4247(6) 0.250000 0.4796(4) 0.0167(9) Uani 1 2 d S T P
O5 O 0.4363(5) 0.6144(2) 0.5729(3) 0.0235(8) Uani 1 1 d . . .
O4 O 0.2749(5) 0.3282(2) 0.6846(3) 0.0300(9) Uani 1 1 d . . .
C8 C 0.1109(5) 0.3898(3) 0.4309(4) 0.0157(9) Uani 1 1 d . . .
N1 N 0.0957(7) 0.250000 0.4344(4) 0.0141(11) Uani 1 2 d S T P
O6 O 0.4169(6) 0.6311(2) 0.3912(3) 0.0432(12) Uani 1 1 d . . .
C7 C 0.1272(6) 0.4446(3) 0.3472(4) 0.0210(10) Uani 1 1 d . . .
H7 H 0.078401 0.436199 0.277512 0.025 Uiso 1 1 calc R U .
O3 O 0.0192(5) 0.3321(2) 0.6562(3) 0.0266(9) Uani 1 1 d . . .
C4 C 0.2870(6) 0.5240(3) 0.4653(4) 0.0202(10) Uani 1 1 d . . .
C3 C 0.2692(6) 0.4703(3) 0.5499(4) 0.0191(10) Uani 1 1 d . . .
H3 H 0.318196 0.479157 0.619431 0.023 Uiso 1 1 calc R U .
C11 C -0.1852(10) 0.250000 0.3158(6) 0.0257(16) Uani 1 2 d S T P
H11 H -0.282299 0.250000 0.277008 0.031 Uiso 1 2 calc R U P
C10 C -0.1130(6) 0.3189(3) 0.3447(4) 0.0211(10) Uani 1 1 d . . .
H10 H -0.159021 0.366819 0.324296 0.025 Uiso 1 1 calc R U .
O1 O 0.7613(8) 0.250000 0.5890(6) 0.0445(16) Uani 1 2 d S T P
C2 C 0.1806(6) 0.4037(3) 0.5340(4) 0.0162(9) Uani 1 1 d . . .
C6 C 0.2137(6) 0.5110(3) 0.3646(4) 0.0236(11) Uani 1 1 d . . .
H6 H 0.222938 0.548049 0.307048 0.028 Uiso 1 1 calc R U .
C5 C 0.3864(7) 0.5951(3) 0.4777(5) 0.0258(11) Uani 1 1 d . . .
C1 C 0.1567(6) 0.3503(3) 0.6304(4) 0.0202(10) Uani 1 1 d . . .

loop_
_atom_site_aniso_label
_atom_site_aniso_U_11
_atom_site_aniso_U_22
_atom_site_aniso_U_33
_atom_site_aniso_U_23
_atom_site_aniso_U_13
_atom_site_aniso_U_12
TB1 0.0195(2) 0.0116(2) 0.0078(2) 0.000 0.00205(15) 0.000
C9 0.021(2) 0.016(2) 0.015(2) 0.0007(19) 0.0013(19) 0.0003(18)
O2 0.021(2) 0.011(2) 0.018(2) 0.000 0.000(2) 0.000
O5 0.0333(19) 0.0173(17) 0.0199(18) 0.0016(14) -0.0001(16) -0.0033(16)
O4 0.047(2) 0.0259(19) 0.0170(19) -0.0041(15) -0.0068(16) 0.0187(18)
C8 0.017(2) 0.012(2) 0.018(2) 0.0000(18) 0.0033(18) 0.0012(18)
N1 0.022(3) 0.010(2) 0.010(3) 0.000 0.001(2) 0.000
O6 0.073(3) 0.036(2) 0.021(2) 0.0113(18) -0.010(2) -0.034(2)
C7 0.028(3) 0.019(2) 0.016(2) 0.001(2) -0.002(2) 0.000(2)
O3 0.042(2) 0.0217(19) 0.0162(18) 0.0017(16) 0.0084(16) -0.0100(16)
C4 0.026(2) 0.014(2) 0.020(2) 0.001(2) 0.002(2) -0.001(2)
C3 0.026(2) 0.015(2) 0.016(2) -0.0024(19) 0.002(2) 0.0006(19)
C11 0.029(4) 0.027(4) 0.021(4) 0.000 -0.005(3) 0.000
C10 0.026(3) 0.019(2) 0.019(3) 0.0016(19) -0.003(2) 0.005(2)
O1 0.044(4) 0.042(4) 0.047(4) 0.000 0.003(3) 0.000
C2 0.021(2) 0.012(2) 0.015(2) 0.0000(18) 0.0030(18) 0.0014(18)
C6 0.036(3) 0.016(2) 0.019(3) 0.009(2) 0.002(2) -0.001(2)
C5 0.039(3) 0.019(2) 0.020(3) 0.005(2) 0.000(2) -0.003(2)
C1 0.039(3) 0.009(2) 0.013(2) -0.0027(17) 0.002(2) 0.001(2)

loop_
_atom_type_symbol
_atom_type_description
_atom_type_scat_dispersion_real
_atom_type_scat_dispersion_imag
_atom_type_scat_source
C C 0.0181 0.0091 'International Tables Vol C Tables 4.2.6.8 and 6.1.1.4'
H H 0.0000 0.0000 'International Tables Vol C Tables 4.2.6.8 and 6.1.1.4'
N N 0.0311 0.0180 'International Tables Vol C Tables 4.2.6.8 and 6.1.1.4'
O O 0.0492 0.0322 'International Tables Vol C Tables 4.2.6.8 and 6.1.1.4'
Tb Tb -9.1472 9.1891 'International Tables Vol C Tables 4.2.6.8 and 6.1.1.4'

loop_
_geom_angle_atom_site_label_1
_geom_angle_atom_site_label_2
_geom_angle_atom_site_label_3
_geom_angle
_geom_angle_site_symmetry_1
_geom_angle_site_symmetry_3
O6 TB1 O6 123.5(3) 4_646 5_666
O6 TB1 O4 138.66(16) 4_646 .
O6 TB1 O4 75.04(17) 5_666 .
O6 TB1 O4 75.04(17) 4_646 8_565
O6 TB1 O4 138.66(16) 5_666 8_565
O4 TB1 O4 69.9(2) . 8_565
O6 TB1 O3 143.11(14) 4_646 6_657
O6 TB1 O3 76.68(14) 5_666 6_657
O4 TB1 O3 72.33(13) . 6_657
O4 TB1 O3 111.46(13) 8_565 6_657
O6 TB1 O3 76.68(14) 4_646 3_556
O6 TB1 O3 143.11(14) 5_666 3_556
O4 TB1 O3 111.46(13) . 3_556
O4 TB1 O3 72.33(13) 8_565 3_556
O3 TB1 O3 71.55(19) 6_657 3_556
O6 TB1 O1 64.64(14) 4_646 .
O6 TB1 O1 64.64(14) 5_666 .
O4 TB1 O1 137.75(13) . .
O4 TB1 O1 137.75(13) 8_565 .
O3 TB1 O1 108.31(16) 6_657 .
O3 TB1 O1 108.31(16) 3_556 .
O6 TB1 O2 73.61(11) 4_646 .
O6 TB1 O2 73.61(11) 5_666 .
O4 TB1 O2 78.59(12) . .
O4 TB1 O2 78.59(12) 8_565 .
O3 TB1 O2 142.72(10) 6_657 .
O3 TB1 O2 142.72(10) 3_556 .
O1 TB1 O2 78.5(2) . .
N1 C9 C10 122.0(5) . .
N1 C9 C8 117.2(4) . .
C10 C9 C8 120.7(4) . .
C1 O4 TB1 144.9(3) . .
C7 C8 C2 119.1(4) . .
C7 C8 C9 117.5(4) . .
C2 C8 C9 123.3(4) . .
C9 N1 C9 118.3(6) . 8_565
C5 O6 TB1 144.6(4) . 5_666
C6 C7 C8 120.6(5) . .
C1 O3 TB1 113.7(3) . 6_557
C6 C4 C3 119.2(5) . .
C6 C4 C5 118.4(5) . .
C3 C4 C5 122.4(5) . .
C2 C3 C4 120.8(5) . .
C10 C11 C10 118.8(7) . 8_565
C11 C10 C9 119.4(5) . .
C3 C2 C8 119.7(4) . .
C3 C2 C1 118.5(4) . .
C8 C2 C1 121.8(4) . .
C7 C6 C4 120.6(5) . .
O6 C5 O5 124.0(5) . .
O6 C5 C4 116.4(5) . .
O5 C5 C4 119.6(5) . .
O3 C1 O4 122.7(5) . .
O3 C1 C2 118.3(5) . .
O4 C1 C2 118.9(5) . .

loop_
_geom_bond_atom_site_label_1
_geom_bond_atom_site_label_2
_geom_bond_distance
_geom_bond_site_symmetry_2
TB1 O6 2.339(4) 4_646
TB1 O6 2.339(4) 5_666
TB1 O4 2.366(4) .
TB1 O4 2.366(4) 8_565
TB1 O3 2.434(4) 6_657
TB1 O3 2.434(4) 3_556
TB1 O1 2.462(7) .
TB1 O2 2.522(5) .
C9 N1 1.356(6) .
C9 C10 1.386(7) .
C9 C8 1.484(6) .
O5 C5 1.272(7) .
O4 C1 1.260(6) .
C8 C7 1.395(7) .
C8 C2 1.401(7) .
N1 C9 1.356(6) 8_565
O6 C5 1.245(7) .
O6 TB1 2.339(4) 5_666
C7 C6 1.381(7) .
O3 C1 1.251(6) .
O3 TB1 2.434(4) 6_557
C4 C6 1.386(8) .
C4 C3 1.392(7) .
C4 C5 1.500(7) .
C3 C2 1.391(7) .
C11 C10 1.387(7) .
C11 C10 1.387(6) 8_565
C2 C1 1.502(6) .
